data_7719660
loop_
_publ_author_name
'Langwald, Jan'
'Gomila, Rosa M.'
'van Gerven, David'
'Frontera, Antonio'
'Wickleder, Mathias S.'

_publ_section_title
;
 Introducing (inter-)halogen polysulfates - a study on the influence of
 halogen bonding on weakly coordinating anions.
;
_journal_issue 43
_journal_name_full 'Dalton transactions (Cambridge, England : 2003)'
_journal_page_first 16095
_journal_page_last 16105
_journal_paper_doi 10.1039/d5dt02088c
_journal_volume 54
_journal_year 2025
_chemical_formula_moiety 'O13 S4, 2(Li)'
_chemical_formula_sum 'Li2 O13 S4'
_chemical_formula_weight 350.12
_chemical_melting_point ?
_chemical_properties_physical Moisture-sensitive
_space_group_crystal_system monoclinic
_space_group_IT_number 14
_space_group_name_Hall '-P 2yn'
_space_group_name_H-M_alt 'P 1 21/n 1'
_atom_sites_solution_primary dual
_audit_creation_date 2024-06-25
_audit_creation_method
;FinalCif V144 by Daniel Kratzert, Freiburg 2024, 
https://dkratzert.de/finalcif.html
;
_audit_update_record
;
2024-11-27 deposited with the CCDC.	2025-09-30 downloaded from the CCDC.
;
_cell_angle_alpha 90
_cell_angle_beta 94.233(3)
_cell_angle_gamma 90
_cell_formula_units_Z 4
_cell_length_a 5.1607(4)
_cell_length_b 21.9573(15)
_cell_length_c 8.8070(6)
_cell_measurement_reflns_used 3351
_cell_measurement_temperature 100.00
_cell_measurement_theta_max 28.244
_cell_measurement_theta_min 2.970
_cell_volume 995.24(12)
_computing_cell_refinement 'SAINT V8.40B (?, 2016)'
_computing_data_reduction 'SAINT V8.40B (?, 2016)'
_computing_molecular_graphics 'Olex2 1.5 (Dolomanov et al., 2009)'
_computing_publication_material 'Olex2 1.5 (Dolomanov et al., 2009)'
_computing_structure_refinement 'XL  (Sheldrick, 2008)'
_computing_structure_solution 'SHELXT 2018/2 (Sheldrick, 2018)'
_diffrn_ambient_environment N2
_diffrn_ambient_temperature 100.00
_diffrn_detector CPAD
_diffrn_detector_area_resol_mean 7.41
_diffrn_detector_type 'Bruker PHOTON III'
_diffrn_measured_fraction_theta_full 0.999
_diffrn_measured_fraction_theta_max 0.997
_diffrn_measurement_device 'three-circle diffractometer'
_diffrn_measurement.device 'KAPPA diffractometer'

_diffrn_measurement_device_type Bruker_D8_Venture
_diffrn_measurement_method '\f and \w scans'
_diffrn_measurement_specimen_support 'MiTeGen micromount'
_diffrn_radiation_monochromator 'multilayer mirror'
_diffrn_radiation_type MoK\a
_diffrn_radiation.type 'Mo K\a'

_diffrn_radiation_wavelength 0.71073
_diffrn_reflns_av_R_equivalents 0.0691
_diffrn_reflns_av_unetI/netI 0.0461
_diffrn_reflns_Laue_measured_fraction_full 0.999
_diffrn_reflns_Laue_measured_fraction_max 0.997
_diffrn_reflns_limit_h_max 6
_diffrn_reflns_limit_h_min -6
_diffrn_reflns_limit_k_max 29
_diffrn_reflns_limit_k_min -29
_diffrn_reflns_limit_l_max 11
_diffrn_reflns_limit_l_min -11
_diffrn_reflns_number 15454
_diffrn_reflns_point_group_measured_fraction_full 0.999
_diffrn_reflns_point_group_measured_fraction_max 0.997
_diffrn_reflns_theta_full 25.242
_diffrn_reflns_theta_max 28.304
_diffrn_reflns_theta_min 2.498
_diffrn_source 'microfocus sealed tube'
_diffrn_source_current 1.4
_diffrn_source_power 0.07
_diffrn_source_type 'INCOATEC I\mS 3.0'
_diffrn_source_voltage 50.0
_exptl_absorpt_coefficient_mu 1.027
_exptl_absorpt_correction_T_max 0.7457
_exptl_absorpt_correction_T_min 0.6589
_exptl_absorpt_correction_type multi-scan
_exptl_absorpt_process_details
;
SADABS-2016/2 (Bruker,2016/2) was used for absorption correction.
wR2(int) was 0.1170 before and 0.0510 after correction.
The Ratio of minimum to maximum transmission is 0.8836.
The \l/2 correction factor is Not present.
;
_exptl_crystal_colour 'clear colourless'
_exptl_crystal_colour_lustre clear
_exptl_crystal_colour_primary colourless
_exptl_crystal_density_diffrn 2.337
_exptl_crystal_density_meas ?
_exptl_crystal_density_method 'not measured'
_exptl_crystal_description plate
_exptl_crystal_F_000 696
_exptl_crystal_size_max 0.24
_exptl_crystal_size_mid 0.04
_exptl_crystal_size_min 0.01
_refine_diff_density_max 0.539
_refine_diff_density_min -0.590
_refine_diff_density_rms 0.134
_refine_ls_extinction_method none
_refine_ls_goodness_of_fit_ref 1.068
_refine_ls_hydrogen_treatment undef
_refine_ls_matrix_type full
_refine_ls_number_parameters 172
_refine_ls_number_reflns 2462
_refine_ls_number_restraints 0
_refine_ls_restrained_S_all 1.068
_refine_ls_R_factor_all 0.0610
_refine_ls_R_factor_gt 0.0371
_refine_ls_shift/su_max 0.001
_refine_ls_shift/su_mean 0.000
_refine_ls_structure_factor_coef Fsqd
_refine_ls_weighting_details 'w=1/[\s^2^(Fo^2^)+(0.0398P)^2^+1.6476P] where P=(Fo^2^+2Fc^2^)/3'
_refine_ls_weighting_scheme calc
_refine_ls_wR_factor_gt 0.0809
_refine_ls_wR_factor_ref 0.0961
_reflns_Friedel_coverage 0.000
_reflns_number_gt 1857
_reflns_number_total 2462
_reflns_threshold_expression 'I > 2\s(I)'
_cod_data_source_file d5dt02088c2.cif
_cod_data_source_block mo_langwald_jl_045
_cod_depositor_comments
;
The following automatic conversions were performed:

data item '_chemical_melting_point' value 'not measured' was changed
to '?' -- the value is undefined or not given.

data item '_exptl_crystal_density_meas' value 'not measured' was
changed to '?' -- the value is perceived as not measured.

Automatic conversion script
Id: cif_fix_values 8170 2020-07-09 18:12:32Z antanas 

 Adding full bibliography for 7719658--7719662.cif.
;
_cod_database_code 7719660
_diffrn_measurement_device_typ 'Bruker D8 VENTURE dual wavelength Mo/Ag'
_olex2_refinement_description
;
;
_olex2_submission_special_instructions 'No special instructions were received'
_shelx_shelxl_version_number 2019/1
_shelx_space_group_comment
;
The symmetry employed for this shelxl refinement is uniquely defined
by the following loop, which should always be used as a source of
symmetry information in preference to the above space-group names.
They are only intended as comments.
;
_shelx_estimated_absorpt_t_min 0.791
_shelx_estimated_absorpt_t_max 0.990
_diffrn_measurement_ambient_temperature_device_make 'Oxford Cryostream 800'

loop_
_space_group_symop_operation_xyz
'x, y, z'
'-x+1/2, y+1/2, -z+1/2'
'-x, -y, -z'
'x-1/2, -y-1/2, z-1/2'

loop_
_atom_site_label
_atom_site_type_symbol
_atom_site_fract_x
_atom_site_fract_y
_atom_site_fract_z
_atom_site_U_iso_or_equiv
_atom_site_adp_type
_atom_site_occupancy
_atom_site_site_symmetry_order
_atom_site_calc_flag
_atom_site_refinement_flags_posn
_atom_site_refinement_flags_adp
_atom_site_refinement_flags_occupancy
_atom_site_disorder_assembly
_atom_site_disorder_group
S1 S 0.58592(14) 0.61659(4) 0.55050(9) 0.00874(17) Uani 1 1 d . . . . .
S2 S 0.85813(14) 0.55976(4) 0.30814(8) 0.00815(17) Uani 1 1 d . . . . .
S3 S 0.66279(14) 0.58739(4) 0.00706(8) 0.00868(17) Uani 1 1 d . . . . .
S4 S 0.39434(14) 0.70545(4) -0.02391(9) 0.00999(17) Uani 1 1 d . . . . .
O11 O 0.5412(4) 0.66287(10) 0.4372(2) 0.0120(5) Uani 1 1 d . . . . .
O12 O 0.3602(4) 0.58837(11) 0.6027(3) 0.0131(5) Uani 1 1 d . . . . .
O13 O 0.7996(4) 0.62623(10) 0.6595(3) 0.0131(5) Uani 1 1 d . . . . .
O22 O 1.0143(4) 0.61242(10) 0.3103(3) 0.0125(5) Uani 1 1 d . . . . .
O23 O 0.9702(4) 0.50257(10) 0.2815(3) 0.0116(5) Uani 1 1 d . . . . .
O31 O 0.4418(4) 0.56313(10) -0.0751(3) 0.0121(5) Uani 1 1 d . . . . .
O32 O 0.9172(4) 0.56873(10) -0.0222(3) 0.0131(5) Uani 1 1 d . . . . .
O41 O 0.2795(5) 0.70392(11) 0.1178(3) 0.0172(5) Uani 1 1 d . . . . .
O42 O 0.5356(4) 0.75896(10) -0.0541(3) 0.0145(5) Uani 1 1 d . . . . .
O43 O 0.2490(4) 0.67851(11) -0.1499(3) 0.0158(5) Uani 1 1 d . . . . .
O121 O 0.6980(4) 0.55452(10) 0.4461(2) 0.0103(4) Uani 1 1 d . . . . .
O231 O 0.6162(4) 0.57039(10) 0.1816(2) 0.0103(5) Uani 1 1 d . . . . .
O341 O 0.6629(4) 0.65715(10) 0.0099(3) 0.0119(5) Uani 1 1 d . . . . .
Li1 Li 0.2191(10) 0.6880(3) 0.3240(6) 0.0130(11) Uani 1 1 d . . . . .
Li2 Li 0.1236(11) 0.5920(3) 0.7778(7) 0.0164(12) Uani 1 1 d . . . . .

loop_
_atom_site_aniso_label
_atom_site_aniso_U_11
_atom_site_aniso_U_22
_atom_site_aniso_U_33
_atom_site_aniso_U_23
_atom_site_aniso_U_13
_atom_site_aniso_U_12
S1 0.0074(3) 0.0114(4) 0.0074(4) -0.0010(3) 0.0000(3) 0.0005(3)
S2 0.0070(3) 0.0104(4) 0.0070(4) 0.0000(3) -0.0003(3) 0.0000(3)
S3 0.0077(3) 0.0111(4) 0.0072(4) -0.0002(3) -0.0001(3) 0.0006(3)
S4 0.0094(4) 0.0106(4) 0.0100(4) 0.0013(3) 0.0008(3) 0.0002(3)
O11 0.0105(11) 0.0138(12) 0.0116(11) 0.0015(9) -0.0003(9) 0.0010(9)
O12 0.0103(11) 0.0187(12) 0.0103(11) 0.0000(9) 0.0012(8) -0.0020(9)
O13 0.0124(11) 0.0173(12) 0.0091(11) -0.0028(9) -0.0027(9) -0.0006(9)
O22 0.0105(11) 0.0138(12) 0.0131(11) -0.0002(9) 0.0000(9) -0.0028(9)
O23 0.0108(11) 0.0123(11) 0.0116(11) -0.0004(9) 0.0006(8) 0.0027(9)
O31 0.0104(11) 0.0129(12) 0.0125(11) 0.0013(9) -0.0020(9) -0.0007(9)
O32 0.0107(11) 0.0174(12) 0.0114(11) 0.0009(9) 0.0030(9) 0.0040(9)
O41 0.0161(12) 0.0220(13) 0.0141(12) 0.0028(10) 0.0053(9) 0.0032(10)
O42 0.0122(11) 0.0121(12) 0.0194(12) 0.0036(9) 0.0016(9) 0.0013(9)
O43 0.0138(11) 0.0147(12) 0.0178(12) -0.0020(9) -0.0045(9) 0.0035(9)
O121 0.0119(11) 0.0103(11) 0.0092(11) 0.0001(9) 0.0039(8) 0.0020(8)
O231 0.0069(10) 0.0150(12) 0.0091(11) 0.0005(9) 0.0005(8) -0.0003(8)
O341 0.0078(10) 0.0100(11) 0.0180(12) 0.0002(9) 0.0005(9) -0.0015(8)
Li1 0.010(2) 0.015(3) 0.014(3) 0.001(2) 0.000(2) 0.001(2)
Li2 0.010(3) 0.021(3) 0.018(3) -0.003(2) 0.003(2) 0.000(2)

loop_
_atom_type_symbol
_atom_type_description
_atom_type_scat_dispersion_real
_atom_type_scat_dispersion_imag
_atom_type_scat_source
Li Li -0.0003 0.0001 'International Tables Vol C Tables 4.2.6.8 and 6.1.1.4'
O O 0.0106 0.0060 'International Tables Vol C Tables 4.2.6.8 and 6.1.1.4'
S S 0.1246 0.1234 'International Tables Vol C Tables 4.2.6.8 and 6.1.1.4'

loop_
_geom_angle_atom_site_label_1
_geom_angle_atom_site_label_2
_geom_angle_atom_site_label_3
_geom_angle
_geom_angle_site_symmetry_1
_geom_angle_site_symmetry_3
_geom_angle_publ_flag
O11 S1 O121 103.15(12) . . ?
O12 S1 O11 116.10(14) . . ?
O12 S1 O121 98.00(13) . . ?
O13 S1 O11 116.23(14) . . ?
O13 S1 O12 117.26(14) . . ?
O13 S1 O121 101.46(12) . . ?
O22 S2 O23 119.48(14) . . ?
O22 S2 O121 113.23(13) . . ?
O22 S2 O231 107.51(13) . . ?
O23 S2 O121 108.59(13) . . ?
O23 S2 O231 108.48(13) . . ?
O121 S2 O231 97.09(12) . . ?
O31 S3 O32 121.54(14) . . ?
O31 S3 O231 103.24(13) . . ?
O31 S3 O341 112.67(13) . . ?
O32 S3 O231 108.13(13) . . ?
O32 S3 O341 107.02(13) . . ?
O341 S3 O231 102.43(12) . . ?
O41 S4 O43 116.45(15) . . ?
O41 S4 O341 102.25(13) . . ?
O42 S4 O41 115.97(15) . . ?
O42 S4 O43 116.57(15) . . ?
O42 S4 O341 97.02(12) . . ?
O43 S4 O341 104.21(13) . . ?
S1 O11 Li1 130.1(2) . . ?
S1 O12 Li2 140.9(2) . . ?
S1 O13 Li2 148.4(2) . 1_655 ?
S2 O22 Li1 176.3(2) . 1_655 ?
S2 O23 Li2 143.1(2) . 3_666 ?
S3 O31 Li2 139.8(2) . 1_554 ?
S3 O32 Li2 126.3(2) . 1_654 ?
S4 O41 Li1 162.5(2) . . ?
S4 O42 Li1 154.8(2) . 4_675 ?
S4 O43 Li2 138.6(2) . 1_554 ?
S2 O121 S1 125.08(14) . . ?
S3 O231 S2 121.58(14) . . ?
S3 O341 S4 127.08(14) . . ?
O11 Li1 O22 103.0(3) . 1_455 ?
O41 Li1 O11 110.3(3) . . ?
O41 Li1 O22 102.8(3) . 1_455 ?
O42 Li1 O11 109.2(3) 4_576 . ?
O42 Li1 O22 105.4(3) 4_576 1_455 ?
O42 Li1 O41 123.8(3) 4_576 . ?
O12 Li2 O13 98.2(3) . 1_455 ?
O12 Li2 O23 85.2(2) . 3_666 ?
O12 Li2 O31 88.3(2) . 1_556 ?
O12 Li2 O32 162.8(3) . 1_456 ?
O12 Li2 O43 94.4(3) . 1_556 ?
O13 Li2 O23 94.0(2) 1_455 3_666 ?
O13 Li2 O31 172.4(3) 1_455 1_556 ?
O13 Li2 O32 93.9(2) 1_455 1_456 ?
O13 Li2 O43 92.6(3) 1_455 1_556 ?
O31 Li2 O23 90.5(2) 1_556 3_666 ?
O31 Li2 O32 80.7(2) 1_556 1_456 ?
O32 Li2 O23 81.8(2) 1_456 3_666 ?
O43 Li2 O23 173.4(3) 1_556 3_666 ?
O43 Li2 O31 82.9(2) 1_556 1_556 ?
O43 Li2 O32 97.2(3) 1_556 1_456 ?

loop_
_geom_bond_atom_site_label_1
_geom_bond_atom_site_label_2
_geom_bond_distance
_geom_bond_site_symmetry_2
_geom_bond_publ_flag
S1 O11 1.431(2) . ?
S1 O12 1.425(2) . ?
S1 O13 1.424(2) . ?
S1 O121 1.765(2) . ?
S2 O22 1.409(2) . ?
S2 O23 1.410(2) . ?
S2 O121 1.524(2) . ?
S2 O231 1.628(2) . ?
S3 O31 1.409(2) . ?
S3 O32 1.417(2) . ?
S3 O231 1.617(2) . ?
S3 O341 1.532(2) . ?
S4 O41 1.421(2) . ?
S4 O42 1.418(2) . ?
S4 O43 1.421(2) . ?
S4 O341 1.753(2) . ?
O11 Li1 1.954(6) . ?
O12 Li2 2.038(6) . ?
O13 Li2 2.046(6) 1_655 ?
O22 Li1 1.967(6) 1_655 ?
O23 Li2 2.187(6) 3_666 ?
O31 Li2 2.113(6) 1_554 ?
O32 Li2 2.185(6) 1_654 ?
O41 Li1 1.898(6) . ?
O42 Li1 1.885(6) 4_675 ?
O43 Li2 2.090(6) 1_554 ?

loop_
_geom_torsion_atom_site_label_1
_geom_torsion_atom_site_label_2
_geom_torsion_atom_site_label_3
_geom_torsion_atom_site_label_4
_geom_torsion
_geom_torsion_site_symmetry_1
_geom_torsion_site_symmetry_2
_geom_torsion_site_symmetry_3
_geom_torsion_site_symmetry_4
_geom_torsion_publ_flag
S4 O41 Li1 O11 17.1(10) . . . . ?
S4 O41 Li1 O22 -92.3(8) . . . 1_455 ?
S4 O41 Li1 O42 149.0(6) . . . 4_576 ?
O11 S1 O12 Li2 -98.4(4) . . . . ?
O11 S1 O13 Li2 -133.4(4) . . . 1_655 ?
O11 S1 O121 S2 32.6(2) . . . . ?
O12 S1 O11 Li1 -7.7(3) . . . . ?
O12 S1 O13 Li2 82.9(4) . . . 1_655 ?
O12 S1 O121 S2 151.85(17) . . . . ?
O13 S1 O11 Li1 -151.8(3) . . . . ?
O13 S1 O12 Li2 45.3(4) . . . . ?
O13 S1 O121 S2 -88.12(19) . . . . ?
O22 S2 O23 Li2 -165.2(3) . . . 3_666 ?
O22 S2 O121 S1 28.8(2) . . . . ?
O22 S2 O231 S3 55.60(19) . . . . ?
O23 S2 O121 S1 164.05(15) . . . . ?
O23 S2 O231 S3 -74.91(19) . . . . ?
O31 S3 O32 Li2 72.1(3) . . . 1_654 ?
O31 S3 O231 S2 151.39(16) . . . . ?
O31 S3 O341 S4 20.3(2) . . . . ?
O32 S3 O31 Li2 -118.7(3) . . . 1_554 ?
O32 S3 O231 S2 21.4(2) . . . . ?
O32 S3 O341 S4 156.37(17) . . . . ?
O41 S4 O42 Li1 -171.5(5) . . . 4_675 ?
O41 S4 O43 Li2 -67.4(4) . . . 1_554 ?
O41 S4 O341 S3 79.9(2) . . . . ?
O42 S4 O41 Li1 -97.9(8) . . . . ?
O42 S4 O43 Li2 149.9(3) . . . 1_554 ?
O42 S4 O341 S3 -161.56(19) . . . . ?
O43 S4 O41 Li1 119.1(8) . . . . ?
O43 S4 O42 Li1 -28.6(6) . . . 4_675 ?
O43 S4 O341 S3 -41.8(2) . . . . ?
O121 S1 O11 Li1 98.1(3) . . . . ?
O121 S1 O12 Li2 152.6(3) . . . . ?
O121 S1 O13 Li2 -22.4(4) . . . 1_655 ?
O121 S2 O23 Li2 62.8(4) . . . 3_666 ?
O121 S2 O231 S3 172.73(16) . . . . ?
O231 S2 O23 Li2 -41.6(4) . . . 3_666 ?
O231 S2 O121 S1 -83.69(17) . . . . ?
O231 S3 O31 Li2 120.0(3) . . . 1_554 ?
O231 S3 O32 Li2 -168.9(2) . . . 1_654 ?
O231 S3 O341 S4 -90.01(18) . . . . ?
O341 S3 O31 Li2 10.2(4) . . . 1_554 ?
O341 S3 O32 Li2 -59.2(3) . . . 1_654 ?
O341 S3 O231 S2 -91.39(17) . . . . ?
O341 S4 O41 Li1 6.3(8) . . . . ?
O341 S4 O42 Li1 81.2(5) . . . 4_675 ?
O341 S4 O43 Li2 44.4(3) . . . 1_554 ?
